data_4326896
loop_
_publ_author_name
'Abhishek Banerjee'
'Farah S. Raad'
'Nina Vankova'
'Bassem S. Bassil'
'Thomas Heine'
'Ulrich Kortz'

_publ_contact_author_address
;
School of Engineering and Science, Jacobs University, P.O. Box 750 561, 
28725 Bremen, Germany
;
_publ_contact_author_email u.kortz@jacobs-university.de
_publ_contact_author_name 'Ulrich Kortz'
_publ_section_title
;
 Polyoxomolybdodiphosphonates: Examples Incorporating Ethylidenepyridines
;
_journal_name_full 'Inorganic Chemistry'
_journal_page_first 11667
_journal_page_last 11675
_journal_paper_doi 10.1021/ic201652h
_journal_volume 50
_journal_year 2011
_chemical_formula_sum 'C19 H71 Mo4 N17 O37 P4'
_chemical_formula_weight 1637.57
_chemical_name_systematic
; 
 ? 
;
_space_group_IT_number 15
_symmetry_cell_setting monoclinic
_symmetry_space_group_name_Hall '-C 2yc'
_symmetry_space_group_name_H-M 'C 1 2/c 1'
_atom_sites_solution_hydrogens geom
_atom_sites_solution_primary direct
_atom_sites_solution_secondary difmap
_audit_creation_method SHELXL-97
_cell_angle_alpha 90.00
_cell_angle_beta 90.605(14)
_cell_angle_gamma 90.00
_cell_formula_units_Z 4
_cell_length_a 18.216(3)
_cell_length_b 10.638(3)
_cell_length_c 28.070(6)
_cell_measurement_reflns_used 9763
_cell_measurement_temperature 173(2)
_cell_measurement_theta_max 26.32
_cell_measurement_theta_min 2.66
_cell_volume 5439(2)
_computing_cell_refinement 'Bruker SAINT'
_computing_data_collection 'Bruker APEX2'
_computing_data_reduction 'Bruker SAINT'
_computing_molecular_graphics 'Bruker SHELXTL'
_computing_publication_material 'Bruker SHELXTL'
_computing_structure_refinement 'SHELXL-97 (Sheldrick, 2008)'
_computing_structure_solution 'SHELXS-97 (Sheldrick, 2008)'
_diffrn_ambient_temperature 173(2)
_diffrn_measured_fraction_theta_full 0.998
_diffrn_measured_fraction_theta_max 0.998
_diffrn_measurement_device_type 'Bruker APEX-II CCD'
_diffrn_measurement_method '\f and \w scans'
_diffrn_radiation_monochromator graphite
_diffrn_radiation_source 'fine-focus sealed tube'
_diffrn_radiation_type MoK\a
_diffrn_radiation_wavelength 0.71073
_diffrn_reflns_av_R_equivalents 0.0505
_diffrn_reflns_av_sigmaI/netI 0.0178
_diffrn_reflns_limit_h_max 22
_diffrn_reflns_limit_h_min -22
_diffrn_reflns_limit_k_max 13
_diffrn_reflns_limit_k_min -11
_diffrn_reflns_limit_l_max 35
_diffrn_reflns_limit_l_min -35
_diffrn_reflns_number 95272
_diffrn_reflns_theta_full 26.37
_diffrn_reflns_theta_max 26.37
_diffrn_reflns_theta_min 3.64
_exptl_absorpt_coefficient_mu 1.135
_exptl_absorpt_correction_T_max 0.8481
_exptl_absorpt_correction_T_min 0.2740
_exptl_absorpt_correction_type multi-scan
_exptl_absorpt_process_details SADABS
_exptl_crystal_colour red
_exptl_crystal_density_diffrn 2.000
_exptl_crystal_description block
_exptl_crystal_F_000 3312
_exptl_crystal_size_max 0.50
_exptl_crystal_size_mid 0.15
_exptl_crystal_size_min 0.15
_refine_diff_density_max 0.576
_refine_diff_density_min -0.462
_refine_diff_density_rms 0.067
_refine_ls_extinction_method none
_refine_ls_goodness_of_fit_ref 1.034
_refine_ls_hydrogen_treatment mixed
_refine_ls_matrix_type full
_refine_ls_number_parameters 386
_refine_ls_number_reflns 5546
_refine_ls_number_restraints 0
_refine_ls_restrained_S_all 1.034
_refine_ls_R_factor_all 0.0275
_refine_ls_R_factor_gt 0.0238
_refine_ls_shift/su_max 0.001
_refine_ls_shift/su_mean 0.000
_refine_ls_structure_factor_coef Fsqd
_refine_ls_weighting_details 'calc w=1/[\s^2^(Fo^2^)+(0.0350P)^2^+10.0000P] where P=(Fo^2^+2Fc^2^)/3'
_refine_ls_weighting_scheme calc
_refine_ls_wR_factor_gt 0.0642
_refine_ls_wR_factor_ref 0.0668
_reflns_number_gt 5013
_reflns_number_total 5546
_reflns_threshold_expression >2sigma(I)
_cod_data_source_file ic201652h_si_004.cif
_cod_data_source_block c2c
_cod_database_code 4326896

loop_
_symmetry_equiv_pos_as_xyz
'x, y, z'
'-x, y, -z+1/2'
'x+1/2, y+1/2, z'
'-x+1/2, y+1/2, -z+1/2'
'-x, -y, -z'
'x, -y, z-1/2'
'-x+1/2, -y+1/2, -z'
'x+1/2, -y+1/2, z-1/2'

loop_
_atom_site_label
_atom_site_type_symbol
_atom_site_fract_x
_atom_site_fract_y
_atom_site_fract_z
_atom_site_U_iso_or_equiv
_atom_site_adp_type
_atom_site_occupancy
_atom_site_symmetry_multiplicity
_atom_site_calc_flag
_atom_site_refinement_flags
Mo1 Mo 0.140448(11) 0.64495(2) 0.138740(7) 0.02871(7) Uani 1 1 d .
Mo2 Mo 0.017098(10) 0.490924(18) 0.206048(6) 0.02429(7) Uani 1 1 d .
P1 P -0.02519(3) 0.59280(6) 0.10193(2) 0.02595(13) Uani 1 1 d .
P2 P 0.02994(4) 0.86393(6) 0.11091(2) 0.02871(14) Uani 1 1 d .
O1A O 0.20518(10) 0.59585(18) 0.09829(6) 0.0413(4) Uani 1 1 d .
O1B O 0.18947(10) 0.72649(18) 0.18098(7) 0.0402(4) Uani 1 1 d .
O2A O 0.01967(9) 0.33226(16) 0.20149(6) 0.0319(4) Uani 1 1 d .
O2B O 0.07415(9) 0.53602(15) 0.26233(5) 0.0274(3) Uani 1 1 d .
O1C1 O 0.03103(8) 0.68916(15) 0.17587(5) 0.0253(3) Uani 1 1 d .
O1P1 O 0.05385(9) 0.57551(15) 0.08483(6) 0.0300(4) Uani 1 1 d .
O12 O 0.11757(9) 0.50013(15) 0.17002(6) 0.0313(4) Uani 1 1 d .
O1P2 O -0.00758(10) 0.89914(16) 0.06536(6) 0.0364(4) Uani 1 1 d .
O2P1 O -0.08170(9) 0.59359(16) 0.06265(6) 0.0314(4) Uani 1 1 d .
O2P2 O 0.10701(9) 0.80153(16) 0.10275(6) 0.0341(4) Uani 1 1 d .
O3P1 O -0.04294(9) 0.49245(14) 0.14015(6) 0.0282(3) Uani 1 1 d .
O3P2 O 0.04132(10) 0.97307(16) 0.14482(6) 0.0352(4) Uani 1 1 d .
H3P2 H 0.0626 0.9475 0.1697 0.053 Uiso 1 1 calc R
C1 C -0.01914(12) 0.7341(2) 0.13955(7) 0.0244(4) Uani 1 1 d .
C2 C -0.09632(13) 0.7671(2) 0.15784(8) 0.0290(5) Uani 1 1 d .
H2A H -0.1291 0.7810 0.1300 0.035 Uiso 1 1 calc R
H2B H -0.1155 0.6938 0.1755 0.035 Uiso 1 1 calc R
C3 C -0.10010(12) 0.8806(2) 0.18953(8) 0.0286(5) Uani 1 1 d .
C4 C -0.08660(13) 0.8698(2) 0.23773(8) 0.0302(5) Uani 1 1 d .
H4A H -0.0794 0.7889 0.2513 0.036 Uiso 1 1 calc R
C5 C -0.09358(14) 1.0883(2) 0.24804(9) 0.0371(6) Uani 1 1 d .
H5A H -0.0890 1.1592 0.2684 0.045 Uiso 1 1 calc R
C6 C -0.11048(16) 1.1050(3) 0.20084(10) 0.0407(6) Uani 1 1 d .
H6A H -0.1194 1.1867 0.1884 0.049 Uiso 1 1 calc R
C7 C -0.11435(15) 1.0002(2) 0.17162(9) 0.0374(6) Uani 1 1 d .
H7A H -0.1269 1.0102 0.1389 0.045 Uiso 1 1 calc R
N1 N -0.08348(11) 0.9719(2) 0.26580(7) 0.0332(5) Uani 1 1 d .
C1G C 0.35340(14) 0.7498(3) 0.02508(9) 0.0363(6) Uani 1 1 d .
C2G C 0.22366(13) 0.2663(2) 0.21251(9) 0.0356(6) Uani 1 1 d .
C3G C 0.05195(13) 1.2313(2) 0.05629(8) 0.0303(5) Uani 1 1 d .
N1G1 N 0.33885(14) 0.6576(2) -0.00520(8) 0.0454(6) Uani 1 1 d .
H1GA H 0.3519 0.6643 -0.0352 0.054 Uiso 1 1 calc R
H1GB H 0.3161 0.5895 0.0046 0.054 Uiso 1 1 calc R
N1G2 N 0.26164(12) 0.1648(2) 0.22529(8) 0.0396(5) Uani 1 1 d .
H1GC H 0.2703 0.1053 0.2043 0.047 Uiso 1 1 calc R
H1GD H 0.2781 0.1572 0.2547 0.047 Uiso 1 1 calc R
N1G3 N 0.06796(13) 1.34047(19) 0.03654(7) 0.0359(5) Uani 1 1 d .
H1GE H 0.0768 1.3447 0.0058 0.043 Uiso 1 1 calc R
H1GF H 0.0698 1.4090 0.0541 0.043 Uiso 1 1 calc R
N2G1 N 0.33312(13) 0.7376(3) 0.07013(8) 0.0466(6) Uani 1 1 d .
H2GA H 0.3424 0.7981 0.0907 0.056 Uiso 1 1 calc R
H2GB H 0.3104 0.6689 0.0794 0.056 Uiso 1 1 calc R
N2G2 N 0.19899(13) 0.2777(2) 0.16851(8) 0.0451(6) Uani 1 1 d .
H2GC H 0.2076 0.2182 0.1475 0.054 Uiso 1 1 calc R
H2GD H 0.1738 0.3449 0.1601 0.054 Uiso 1 1 calc R
N2G3 N 0.04061(13) 1.2246(2) 0.10286(7) 0.0374(5) Uani 1 1 d .
H2GE H 0.0312 1.1515 0.1162 0.045 Uiso 1 1 calc R
H2GF H 0.0425 1.2931 0.1204 0.045 Uiso 1 1 calc R
N3G1 N 0.38744(13) 0.8518(2) 0.01049(8) 0.0406(5) Uani 1 1 d .
H3GA H 0.4006 0.8587 -0.0195 0.049 Uiso 1 1 calc R
H3GB H 0.3971 0.9130 0.0307 0.049 Uiso 1 1 calc R
N3G2 N 0.21062(13) 0.3560(2) 0.24431(9) 0.0421(5) Uani 1 1 d .
H3GC H 0.1854 0.4232 0.2359 0.050 Uiso 1 1 calc R
H3GD H 0.2272 0.3481 0.2737 0.050 Uiso 1 1 calc R
N3G3 N 0.04910(14) 1.1282(2) 0.03017(7) 0.0391(5) Uani 1 1 d .
H3GE H 0.0579 1.1319 -0.0006 0.047 Uiso 1 1 calc R
H3GF H 0.0384 1.0557 0.0435 0.047 Uiso 1 1 calc R
O1W O 0.20635(14) 1.0364(3) 0.12351(11) 0.0631(7) Uani 1 1 d .
O2W O 0.26954(13) 0.4211(2) 0.03656(9) 0.0530(6) Uani 1 1 d .
O3W O -0.17817(15) 0.3939(3) 0.15517(10) 0.0729(8) Uani 1 1 d .
O4W O -0.22388(13) 0.6577(2) 0.05279(9) 0.0563(6) Uani 1 1 d .
H1W1 H 0.170(3) 0.998(4) 0.1221(16) 0.079(5) Uiso 1 1 d .
H1W2 H 0.221(2) 1.072(4) 0.0917(15) 0.079(5) Uiso 1 1 d .
H2W1 H 0.276(2) 0.355(4) 0.0493(15) 0.079(5) Uiso 1 1 d .
H2W2 H 0.244(2) 0.457(4) 0.0575(15) 0.079(5) Uiso 1 1 d .
H3W1 H -0.136(2) 0.445(4) 0.1490(14) 0.079(5) Uiso 1 1 d .
H3W2 H -0.212(2) 0.464(4) 0.1493(15) 0.079(5) Uiso 1 1 d .
H4W1 H -0.236(2) 0.625(4) 0.0267(15) 0.079(5) Uiso 1 1 d .
H4W2 H -0.179(2) 0.639(4) 0.0573(15) 0.079(5) Uiso 1 1 d .

loop_
_atom_site_aniso_label
_atom_site_aniso_U_11
_atom_site_aniso_U_22
_atom_site_aniso_U_33
_atom_site_aniso_U_23
_atom_site_aniso_U_13
_atom_site_aniso_U_12
Mo1 0.02796(11) 0.03117(12) 0.02710(11) 0.00178(8) 0.00429(8) -0.00106(8)
Mo2 0.02914(11) 0.02207(11) 0.02171(11) 0.00015(7) 0.00305(8) 0.00032(7)
P1 0.0316(3) 0.0243(3) 0.0220(3) -0.0010(2) 0.0015(2) -0.0020(2)
P2 0.0372(3) 0.0246(3) 0.0243(3) 0.0025(2) -0.0003(2) -0.0039(2)
O1A 0.0395(10) 0.0474(11) 0.0372(10) 0.0022(8) 0.0119(8) 0.0023(8)
O1B 0.0332(9) 0.0462(11) 0.0412(10) -0.0004(8) -0.0009(8) -0.0064(8)
O2A 0.0440(10) 0.0254(8) 0.0264(8) 0.0004(6) 0.0040(7) 0.0025(7)
O2B 0.0286(8) 0.0290(8) 0.0248(8) 0.0000(7) 0.0022(6) -0.0004(7)
O1C1 0.0284(8) 0.0250(8) 0.0225(7) 0.0012(6) -0.0012(6) -0.0007(6)
O1P1 0.0359(9) 0.0290(9) 0.0251(8) -0.0026(7) 0.0046(7) 0.0000(7)
O12 0.0328(9) 0.0323(9) 0.0289(9) 0.0040(7) 0.0063(7) 0.0053(7)
O1P2 0.0509(11) 0.0316(9) 0.0267(9) 0.0036(7) -0.0039(8) -0.0051(8)
O2P1 0.0386(9) 0.0313(9) 0.0244(8) -0.0011(7) -0.0017(7) -0.0027(7)
O2P2 0.0366(9) 0.0321(9) 0.0337(9) 0.0058(7) 0.0059(7) -0.0049(7)
O3P1 0.0347(9) 0.0254(8) 0.0245(8) -0.0003(6) 0.0000(7) -0.0044(6)
O3P2 0.0509(11) 0.0267(9) 0.0277(9) 0.0027(7) -0.0062(8) -0.0043(8)
C1 0.0300(11) 0.0232(11) 0.0201(10) -0.0004(8) 0.0000(8) -0.0008(9)
C2 0.0293(11) 0.0300(12) 0.0276(11) -0.0009(9) -0.0002(9) 0.0012(9)
C3 0.0257(11) 0.0302(12) 0.0298(12) -0.0009(10) 0.0021(9) 0.0019(9)
C4 0.0296(12) 0.0312(13) 0.0297(12) 0.0003(10) 0.0018(9) 0.0027(10)
C5 0.0409(14) 0.0331(14) 0.0374(14) -0.0082(11) 0.0020(11) 0.0044(11)
C6 0.0522(16) 0.0291(13) 0.0409(14) 0.0002(11) 0.0026(12) 0.0096(12)
C7 0.0459(15) 0.0386(15) 0.0277(12) 0.0016(10) 0.0009(11) 0.0108(11)
N1 0.0324(11) 0.0367(12) 0.0305(11) -0.0048(9) 0.0005(8) 0.0044(9)
C1G 0.0324(13) 0.0431(15) 0.0336(13) 0.0015(11) 0.0039(10) 0.0005(11)
C2G 0.0293(12) 0.0353(14) 0.0424(14) 0.0002(11) 0.0024(10) -0.0022(10)
C3G 0.0349(12) 0.0290(13) 0.0271(11) -0.0002(9) -0.0021(9) 0.0010(10)
N1G1 0.0565(15) 0.0422(13) 0.0377(12) -0.0019(10) 0.0122(11) -0.0143(11)
N1G2 0.0405(12) 0.0360(12) 0.0422(12) 0.0020(10) 0.0001(10) 0.0045(10)
N1G3 0.0546(13) 0.0273(11) 0.0260(10) -0.0011(8) 0.0038(9) -0.0038(9)
N2G1 0.0498(14) 0.0578(16) 0.0323(12) 0.0022(11) 0.0057(10) -0.0096(12)
N2G2 0.0510(14) 0.0433(14) 0.0410(13) -0.0029(10) -0.0039(11) 0.0126(11)
N2G3 0.0607(14) 0.0266(11) 0.0249(10) -0.0005(8) 0.0023(9) -0.0018(10)
N3G1 0.0497(13) 0.0407(13) 0.0314(11) -0.0025(9) 0.0060(10) -0.0102(10)
N3G2 0.0449(13) 0.0375(13) 0.0437(13) -0.0028(10) -0.0037(10) 0.0029(10)
N3G3 0.0662(15) 0.0273(11) 0.0238(10) 0.0003(8) 0.0015(10) -0.0054(10)
O1W 0.0508(14) 0.0560(15) 0.0827(18) -0.0081(13) 0.0095(13) -0.0133(11)
O2W 0.0537(13) 0.0451(13) 0.0605(14) -0.0065(10) 0.0133(11) 0.0008(10)
O3W 0.0558(15) 0.095(2) 0.0677(16) 0.0237(15) -0.0063(12) -0.0316(14)
O4W 0.0458(12) 0.0597(15) 0.0632(15) -0.0059(12) -0.0042(11) 0.0063(11)

loop_
_atom_type_symbol
_atom_type_description
_atom_type_scat_dispersion_real
_atom_type_scat_dispersion_imag
_atom_type_scat_source
C C 0.0033 0.0016 'International Tables Vol C Tables 4.2.6.8 and 6.1.1.4'
H H 0.0000 0.0000 'International Tables Vol C Tables 4.2.6.8 and 6.1.1.4'
N N 0.0061 0.0033 'International Tables Vol C Tables 4.2.6.8 and 6.1.1.4'
O O 0.0106 0.0060 'International Tables Vol C Tables 4.2.6.8 and 6.1.1.4'
P P 0.1023 0.0942 'International Tables Vol C Tables 4.2.6.8 and 6.1.1.4'
Mo Mo -1.6832 0.6857 'International Tables Vol C Tables 4.2.6.8 and 6.1.1.4'

loop_
_geom_angle_atom_site_label_1
_geom_angle_atom_site_label_2
_geom_angle_atom_site_label_3
_geom_angle
_geom_angle_site_symmetry_1
_geom_angle_site_symmetry_3
O1B Mo1 O1A 104.70(9) . .
O1B Mo1 O12 102.39(9) . .
O1A Mo1 O12 102.84(8) . .
O1B Mo1 O2P2 94.60(8) . .
O1A Mo1 O2P2 97.12(8) . .
O12 Mo1 O2P2 149.38(7) . .
O1B Mo1 O1P1 165.61(8) . .
O1A Mo1 O1P1 86.47(8) . .
O12 Mo1 O1P1 83.49(7) . .
O2P2 Mo1 O1P1 74.73(7) . .
O1B Mo1 O1C1 91.75(7) . .
O1A Mo1 O1C1 163.33(7) . .
O12 Mo1 O1C1 75.63(6) . .
O2P2 Mo1 O1C1 78.59(6) . .
O1P1 Mo1 O1C1 76.86(6) . .
O2A Mo2 O2B 107.02(7) . .
O2A Mo2 O2B 107.68(8) . 2
O2B Mo2 O2B 91.16(7) . 2
O2A Mo2 O12 89.15(7) . .
O2B Mo2 O12 85.34(7) . .
O2B Mo2 O12 163.09(7) 2 .
O2A Mo2 O3P1 87.51(7) . .
O2B Mo2 O3P1 165.01(6) . .
O2B Mo2 O3P1 87.79(7) 2 .
O12 Mo2 O3P1 91.34(7) . .
O2A Mo2 O1C1 152.56(7) . .
O2B Mo2 O1C1 90.75(6) . .
O2B Mo2 O1C1 92.30(6) 2 .
O12 Mo2 O1C1 71.24(6) . .
O3P1 Mo2 O1C1 74.36(6) . .
O2A Mo2 Mo2 94.61(5) . 2
O2B Mo2 Mo2 49.25(5) . 2
O2B Mo2 Mo2 48.90(5) 2 2
O12 Mo2 Mo2 133.46(5) . 2
O3P1 Mo2 Mo2 135.12(5) . 2
O1C1 Mo2 Mo2 112.79(4) . 2
O2P1 P1 O1P1 114.20(10) . .
O2P1 P1 O3P1 111.47(9) . .
O1P1 P1 O3P1 109.72(10) . .
O2P1 P1 C1 116.98(10) . .
O1P1 P1 C1 103.12(10) . .
O3P1 P1 C1 100.20(9) . .
O1P2 P2 O3P2 113.88(10) . .
O1P2 P2 O2P2 112.52(10) . .
O3P2 P2 O2P2 107.39(10) . .
O1P2 P2 C1 110.10(10) . .
O3P2 P2 C1 111.45(10) . .
O2P2 P2 C1 100.73(10) . .
Mo2 O2B Mo2 81.85(6) . 2
C1 O1C1 Mo2 119.68(12) . .
C1 O1C1 Mo1 106.98(12) . .
Mo2 O1C1 Mo1 94.54(6) . .
P1 O1P1 Mo1 113.32(8) . .
Mo1 O12 Mo2 118.39(8) . .
P2 O2P2 Mo1 122.39(9) . .
P1 O3P1 Mo2 119.69(9) . .
O1C1 C1 C2 114.39(17) . .
O1C1 C1 P2 104.54(14) . .
C2 C1 P2 115.15(16) . .
O1C1 C1 P1 99.68(14) . .
C2 C1 P1 109.11(15) . .
P2 C1 P1 112.94(11) . .
C3 C2 C1 115.31(19) . .
C4 C3 C7 117.5(2) . .
C4 C3 C2 120.4(2) . .
C7 C3 C2 122.1(2) . .
N1 C4 C3 121.0(2) . .
N1 C5 C6 120.4(2) . .
C5 C6 C7 118.6(2) . .
C6 C7 C3 120.9(2) . .
C4 N1 C5 121.5(2) . .
N3G1 C1G N1G1 120.2(2) . .
N3G1 C1G N2G1 120.9(3) . .
N1G1 C1G N2G1 118.9(3) . .
N2G2 C2G N1G2 120.0(2) . .
N2G2 C2G N3G2 120.1(2) . .
N1G2 C2G N3G2 119.9(2) . .
N3G3 C3G N1G3 120.3(2) . .
N3G3 C3G N2G3 119.7(2) . .
N1G3 C3G N2G3 119.9(2) . .

loop_
_geom_bond_atom_site_label_1
_geom_bond_atom_site_label_2
_geom_bond_distance
_geom_bond_site_symmetry_2
Mo1 O1B 1.7128(18) .
Mo1 O1A 1.7264(18) .
Mo1 O12 1.8237(17) .
Mo1 O2P2 2.0379(18) .
Mo1 O1P1 2.2964(17) .
Mo1 O1C1 2.3073(16) .
Mo2 O2A 1.6934(17) .
Mo2 O2B 1.9421(16) .
Mo2 O2B 1.9525(16) 2
Mo2 O12 2.1026(17) .
Mo2 O3P1 2.1390(17) .
Mo2 O1C1 2.2877(16) .
Mo2 Mo2 2.5513(6) 2
P1 O2P1 1.5004(17) .
P1 O1P1 1.5335(17) .
P1 O3P1 1.5501(17) .
P1 C1 1.840(2) .
P2 O1P2 1.4914(18) .
P2 O3P2 1.5140(18) .
P2 O2P2 1.5719(19) .
P2 C1 1.835(2) .
O2B Mo2 1.9525(16) 2
O1C1 C1 1.443(3) .
C1 C2 1.542(3) .
C2 C3 1.502(3) .
C3 C4 1.377(3) .
C3 C7 1.392(3) .
C4 N1 1.343(3) .
C5 N1 1.346(3) .
C5 C6 1.369(4) .
C6 C7 1.385(4) .
C1G N3G1 1.317(3) .
C1G N1G1 1.323(3) .
C1G N2G1 1.328(3) .
C2G N2G2 1.315(3) .
C2G N1G2 1.329(3) .
C2G N3G2 1.330(3) .
C3G N3G3 1.320(3) .
C3G N1G3 1.321(3) .
C3G N2G3 1.328(3) .
